data_1544857
loop_
_publ_author_name
'Khobaer, T.M.'
'Kuribayashi, T.'
'Komatsu, K.'
'Kudoh, Y.'

_publ_section_title
;
 The partially dehydrated structure of natural heulandite: An in situ high
 temperature single crystal X-ray diffraction study Sample: 300 C
;
_journal_name_full 'Journal of Mineralogical and Petrological Sciences'
_journal_page_first 61
_journal_page_last 76
_journal_volume 103
_journal_year 2008
_chemical_formula_sum 'Al9.21 Ca3.64 H50.4 K0.4 Na1.14 O97.2 Si26.88 Sr0.21'
_chemical_name_common (Na1.14K0.40Ca3.64Sr0.21)(Al9.21Si26.88)O72*25.2H2O
_chemical_name_mineral 'natural heulandite at 300 C'
_space_group_IT_number 12
_space_group_name_H-M_alt 'C 1 2/m 1'
_symmetry_space_group_name_Hall '-C 2y'
_symmetry_space_group_name_H-M 'C 1 2/m 1'
_cell_angle_alpha 90
_cell_angle_beta 117.37(3)
_cell_angle_gamma 90
_cell_formula_units_Z 4
_cell_length_a 17.033(13)
_cell_length_b 16.589(13)
_cell_length_c 7.330(7)
_cell_volume 1839(3)
_cod_data_source_file heulandite_300C.cif
_cod_data_source_block heulandite_300C
_cod_original_formula_sum 'Na1.14 K0.40 Ca3.64 Sr0.21 Al9.21 Si26.88 O97.2 H50.4'
_cod_database_code 1544857

loop_
_space_group_symop_operation_xyz
'x, y, z'
'-x, -y, -z'
'-x, y, -z'
'x, -y, z'
'x+1/2, y+1/2, z'
'-x+1/2, -y+1/2, -z'
'-x+1/2, y+1/2, -z'
'x+1/2, -y+1/2, z'

loop_
_atom_site_label
_atom_site_occupancy
_atom_site_fract_x
_atom_site_fract_y
_atom_site_fract_z
_atom_site_adp_type
_atom_site_U_iso_or_equiv
_atom_site_type_symbol
T1 0.5730 0.1867(3) 0.1447(6) 0.0935(9) Uiso 0.089000 Si
T1A 0.1720 0.1725(8) 0.0872(13) 0.050(2) Uiso 0.063000 Si
T2 0.7450 0.1757(3) 0.4090(4) 0.4706(8) Uiso 0.094900 Si
T3 0.5730 0.2401(4) 0.1781(5) 0.7681(10) Uiso 0.095000 Si
T3A 0.1720 0.1802(12) 0.0989(18) 0.660(3) Uiso 0.108000 Si
T4 0.7450 0.0715(2) 0.2556(4) 0.4277(7) Uiso 0.090900 Si
T5 0.7450 0.000000 0.1737(5) 0.000000 Uiso 0.084500 Si
O1 1.0 0.12570(10) 0.500000 0.437(3) Uiso 0.122000 O
O2 1.0 0.2900(10) 0.1093(16) 0.696(2) Uiso 0.165000 O
O3 1.0 0.2065(10) 0.1296(19) 0.917(3) Uiso 0.171000 O
O4 1.0 0.2419(9) 0.1011(12) 0.303(2) Uiso 0.146000 O
O5 1.0 0.000000 0.248(3) 0.500000 Uiso 0.196000 O
O6 1.0 0.0839(6) 0.1199(12) 0.034(2) Uiso 0.134000 O
O7 1.0 0.1547(10) 0.2030(15) 0.568(3) Uiso 0.179000 O
O8 1.0 0.0287(10) 0.2374(16) 0.192(2) Uiso 0.181000 O
O9 0.769 0.1974(9) 0.2465(13) 0.123(3) Uiso 0.119000 O
O9A 0.231 0.183(3) 0.000000 -0.009(7) Uiso 0.067000 O
O9B 0.231 0.148(5) 0.000000 0.670(12) Uiso 0.120000 O
O10 1.0 0.0928(10) 0.3524(13) 0.435(3) Uiso 0.152000 O
Ca1 0.3600 0.3015(15) 0.000000 -0.035(5) Uiso 0.197000 Ca
Ca2 0.2600 0.000000 0.5302(12) 0.500000 Uiso 0.106000 Ca
Ca4 0.0900 0.404(5) 0.000000 0.130(12) Uiso 0.130000 Ca
K 0.1600 0.945(3) 0.000000 0.834(8) Uiso 0.143000 K
